data_4308893
loop_
_publ_author_name
'Jie-Sheng Huang'
'Sarana Ka-Yan Leung'
'Zhong-Yuan Zhou'
'Nianyong Zhu'
'Chi-Ming Che'

_publ_contact_author_name 'Chi-Ming Che'
_publ_section_title
;
Tuning the Reactivity of Dioxoruthenium(VI) Porphyrins toward an Arylimine
by Altering Porphyrin Substituents
;
_journal_name_full 'Inorganic Chemistry'
_journal_page_first 3780
_journal_page_last 3788
_journal_paper_doi 10.1021/ic0484102
_journal_volume 44
_journal_year 2005
_chemical_formula_sum 'C57 H39 N5 O Ru'
_chemical_formula_weight 911.00
_chemical_name_systematic
;
?
;
_space_group_IT_number 14
_symmetry_cell_setting monoclinic
_symmetry_space_group_name_Hall '-P 2ybc'
_symmetry_space_group_name_H-M 'P 1 21/c 1'
_atom_sites_solution_hydrogens geom
_atom_sites_solution_primary direct
_atom_sites_solution_secondary difmap
_audit_creation_method SHELXL-97
_cell_angle_alpha 90.00
_cell_angle_beta 101.492(3)
_cell_angle_gamma 90.00
_cell_formula_units_Z 4
_cell_length_a 12.9343(14)
_cell_length_b 30.942(4)
_cell_length_c 11.1807(12)
_cell_measurement_reflns_used 7347
_cell_measurement_temperature 294(2)
_cell_measurement_theta_max 27.5
_cell_measurement_theta_min 1
_cell_volume 4385.0(9)
_computing_cell_refinement 'Bruker SMART'
_computing_data_collection 'Bruker SMART'
_computing_data_reduction 'Bruker SHELXTL'
_computing_molecular_graphics 'Bruker SHELXTL'
_computing_publication_material 'Bruker SHELXTL'
_computing_structure_refinement 'SHELXL-97 (Sheldrick, 1997)'
_computing_structure_solution 'SHELXS-97 (Sheldrick, 1990)'
_diffrn_ambient_temperature 294(2)
_diffrn_measured_fraction_theta_full 0.997
_diffrn_measured_fraction_theta_max 0.997
_diffrn_measurement_device_type 'Bruker CCD Area Detector'
_diffrn_measurement_method 'omega and phi scans'
_diffrn_radiation_monochromator graphite
_diffrn_radiation_source 'fine-focus sealed tube'
_diffrn_radiation_type MoK\a
_diffrn_radiation_wavelength 0.71073
_diffrn_reflns_av_R_equivalents 0.1312
_diffrn_reflns_av_sigmaI/netI 0.1729
_diffrn_reflns_limit_h_max 16
_diffrn_reflns_limit_h_min -16
_diffrn_reflns_limit_k_max 40
_diffrn_reflns_limit_k_min -29
_diffrn_reflns_limit_l_max 14
_diffrn_reflns_limit_l_min -14
_diffrn_reflns_number 29938
_diffrn_reflns_theta_full 27.56
_diffrn_reflns_theta_max 27.56
_diffrn_reflns_theta_min 1.74
_exptl_absorpt_coefficient_mu 0.406
_exptl_absorpt_correction_T_max 0.9682
_exptl_absorpt_correction_T_min 0.9305
_exptl_absorpt_correction_type multi-scan
_exptl_absorpt_process_details 'SADABS; Sheldrick 1996'
_exptl_crystal_colour 'dark red'
_exptl_crystal_density_diffrn 1.380
_exptl_crystal_density_method 'not measured'
_exptl_crystal_description prism
_exptl_crystal_F_000 1872
_exptl_crystal_size_max 0.18
_exptl_crystal_size_mid 0.14
_exptl_crystal_size_min 0.08
_refine_diff_density_max 0.570
_refine_diff_density_min -0.723
_refine_diff_density_rms 0.097
_refine_ls_extinction_method none
_refine_ls_goodness_of_fit_ref 1.012
_refine_ls_hydrogen_treatment mixed
_refine_ls_matrix_type full
_refine_ls_number_parameters 577
_refine_ls_number_reflns 10102
_refine_ls_number_restraints 0
_refine_ls_restrained_S_all 1.012
_refine_ls_R_factor_all 0.1804
_refine_ls_R_factor_gt 0.0629
_refine_ls_shift/su_max 0.001
_refine_ls_shift/su_mean 0.000
_refine_ls_structure_factor_coef Fsqd
_refine_ls_weighting_details 'calc w=1/[\s^2^(Fo^2^)+(0.0450P)^2^+0.0000P] where P=(Fo^2^+2Fc^2^)/3'
_refine_ls_weighting_scheme calc
_refine_ls_wR_factor_gt 0.1221
_refine_ls_wR_factor_ref 0.1596
_reflns_number_gt 4388
_reflns_number_total 10102
_reflns_threshold_expression >2sigma(I)
_cod_data_source_file ic0484102si20041117_071247_3.cif
_cod_data_source_block complex2a
_cod_depositor_comments
;
The following automatic conversions were performed:
'_symmetry_cell_setting' value 'Monoclinic' changed to 'monoclinic'
according to '/home/saulius/struct/CIF-dictionaries/cif_core.dic'
dictionary named 'cif_core.dic' version 2.4.1 from 2010-06-29.

Automatic conversion script
Id: cif_fix_enum 1527 2010-12-29 10:47:43Z saulius 

The following automatic conversions were performed:

'_exptl_absorpt_correction_type' tag value 'multi-scans' was replaced
with 'multi-scan' value.

Automatic conversion script
Id: cif_fix_values 1646 2011-03-28 12:23:43Z adriana 
;
_cod_original_cell_volume 4384.9(8)
_cod_database_code 4308893

loop_
_symmetry_equiv_pos_as_xyz
'x, y, z'
'-x, y+1/2, -z+1/2'
'-x, -y, -z'
'x, -y-1/2, z-1/2'

loop_
_atom_site_label
_atom_site_type_symbol
_atom_site_fract_x
_atom_site_fract_y
_atom_site_fract_z
_atom_site_U_iso_or_equiv
_atom_site_adp_type
_atom_site_occupancy
_atom_site_symmetry_multiplicity
_atom_site_calc_flag
_atom_site_refinement_flags
_atom_site_disorder_assembly
_atom_site_disorder_group
Ru1 Ru 0.39728(3) 1.107367(12) 0.82207(3) 0.03502(11) Uani 1 1 d . . .
O1 O 0.4769(2) 1.10277(10) 0.9913(2) 0.0381(8) Uani 1 1 d . . .
H1 H 0.4505 1.1059 1.0564 0.046 Uiso 1 1 d . . .
N1 N 0.4319(3) 1.04411(12) 0.7972(3) 0.0368(10) Uani 1 1 d . . .
N2 N 0.5351(3) 1.12553(12) 0.7731(3) 0.0367(10) Uani 1 1 d . . .
N3 N 0.3666(3) 1.17077(12) 0.8557(3) 0.0373(10) Uani 1 1 d . . .
N4 N 0.2657(3) 1.08838(12) 0.8838(3) 0.0331(9) Uani 1 1 d . . .
N5 N 0.3219(3) 1.11290(12) 0.6682(3) 0.0380(10) Uani 1 1 d . . .
C1 C 0.3738(3) 1.00819(15) 0.8168(4) 0.0392(12) Uani 1 1 d . . .
C2 C 0.4239(4) 0.96982(16) 0.7836(4) 0.0480(14) Uani 1 1 d . . .
H2 H 0.3998 0.9416 0.7867 0.058 Uiso 1 1 calc R . .
C3 C 0.5119(4) 0.98238(15) 0.7472(4) 0.0473(14) Uani 1 1 d . . .
H3 H 0.5608 0.9643 0.7217 0.057 Uiso 1 1 calc R . .
C4 C 0.5171(4) 1.02845(16) 0.7546(4) 0.0438(13) Uani 1 1 d . . .
C5 C 0.5974(3) 1.05346(16) 0.7239(4) 0.0393(12) Uani 1 1 d . . .
C6 C 0.6059(3) 1.09875(16) 0.7337(4) 0.0414(13) Uani 1 1 d . . .
C7 C 0.6872(4) 1.12418(17) 0.6997(5) 0.0522(15) Uani 1 1 d . . .
H7 H 0.7435 1.1138 0.6677 0.063 Uiso 1 1 calc R . .
C8 C 0.6683(3) 1.16572(18) 0.7221(5) 0.0520(15) Uani 1 1 d . . .
H8 H 0.7100 1.1893 0.7108 0.062 Uiso 1 1 calc R . .
C9 C 0.5707(3) 1.16712(16) 0.7671(4) 0.0399(13) Uani 1 1 d . . .
C10 C 0.5198(3) 1.20475(16) 0.7939(4) 0.0450(14) Uani 1 1 d . . .
C11 C 0.4255(4) 1.20588(16) 0.8353(4) 0.0448(13) Uani 1 1 d . . .
C12 C 0.3727(4) 1.24415(16) 0.8624(4) 0.0491(14) Uani 1 1 d . . .
H12 H 0.3952 1.2723 0.8542 0.059 Uiso 1 1 calc R . .
C13 C 0.2861(4) 1.23268(15) 0.9013(5) 0.0515(15) Uani 1 1 d . . .
H13 H 0.2379 1.2512 0.9265 0.062 Uiso 1 1 calc R . .
C14 C 0.2809(3) 1.18601(15) 0.8968(4) 0.0422(13) Uani 1 1 d . . .
C15 C 0.2007(3) 1.16068(15) 0.9281(4) 0.0384(12) Uani 1 1 d . . .
C16 C 0.1936(3) 1.11586(15) 0.9214(4) 0.0368(12) Uani 1 1 d . . .
C17 C 0.1119(3) 1.08985(15) 0.9546(4) 0.0432(13) Uani 1 1 d . . .
H17 H 0.0541 1.1003 0.9837 0.052 Uiso 1 1 calc R . .
C18 C 0.1322(3) 1.04811(17) 0.9368(4) 0.0480(14) Uani 1 1 d . . .
H18 H 0.0918 1.0245 0.9512 0.058 Uiso 1 1 calc R . .
C19 C 0.2300(3) 1.04682(15) 0.8907(4) 0.0380(12) Uani 1 1 d . . .
C20 C 0.2788(3) 1.00953(15) 0.8573(4) 0.0379(12) Uani 1 1 d . . .
C21 C 0.6843(4) 1.03102(16) 0.6768(4) 0.0464(14) Uani 1 1 d . . .
C22 C 0.7742(4) 1.0182(2) 0.7529(5) 0.0729(19) Uani 1 1 d . . .
H22 H 0.7804 1.0228 0.8362 0.087 Uiso 1 1 calc R . .
C23 C 0.8561(4) 0.9989(2) 0.7126(6) 0.084(2) Uani 1 1 d . . .
H23 H 0.9178 0.9915 0.7671 0.101 Uiso 1 1 calc R . .
C24 C 0.8455(4) 0.99064(19) 0.5905(6) 0.0698(18) Uani 1 1 d . . .
H24 H 0.8991 0.9769 0.5608 0.084 Uiso 1 1 calc R . .
C25 C 0.7577(5) 1.0025(2) 0.5151(6) 0.091(2) Uani 1 1 d . . .
H25 H 0.7512 0.9977 0.4319 0.109 Uiso 1 1 calc R . .
C26 C 0.6755(4) 1.0219(2) 0.5573(5) 0.085(2) Uani 1 1 d . . .
H26 H 0.6136 1.0288 0.5027 0.102 Uiso 1 1 calc R . .
C27 C 0.5756(4) 1.24671(16) 0.7799(4) 0.0450(13) Uani 1 1 d . . .
C28 C 0.6550(4) 1.26042(18) 0.8715(5) 0.0656(17) Uani 1 1 d . . .
H28 H 0.6710 1.2450 0.9443 0.079 Uiso 1 1 calc R . .
C29 C 0.7110(4) 1.2967(2) 0.8563(7) 0.090(2) Uani 1 1 d . . .
H29 H 0.7651 1.3057 0.9192 0.108 Uiso 1 1 calc R . .
C30 C 0.6900(5) 1.3197(2) 0.7528(7) 0.092(2) Uani 1 1 d . . .
H30 H 0.7308 1.3438 0.7436 0.110 Uiso 1 1 calc R . .
C31 C 0.6086(5) 1.3079(2) 0.6604(6) 0.087(2) Uani 1 1 d . . .
H31 H 0.5919 1.3245 0.5897 0.104 Uiso 1 1 calc R . .
C32 C 0.5508(5) 1.27063(19) 0.6741(5) 0.0706(18) Uani 1 1 d . . .
H32 H 0.4957 1.2620 0.6118 0.085 Uiso 1 1 calc R . .
C33 C 0.1145(4) 1.18402(16) 0.9737(5) 0.0481(14) Uani 1 1 d . . .
C34 C 0.0147(4) 1.18778(18) 0.9023(6) 0.0673(18) Uani 1 1 d . . .
H34 H 0.0007 1.1759 0.8242 0.081 Uiso 1 1 calc R . .
C35 C -0.0646(4) 1.2089(2) 0.9452(7) 0.084(2) Uani 1 1 d . . .
H35 H -0.1316 1.2108 0.8962 0.101 Uiso 1 1 calc R . .
C36 C -0.0455(5) 1.2271(2) 1.0594(7) 0.087(2) Uani 1 1 d . . .
H36 H -0.0991 1.2412 1.0882 0.105 Uiso 1 1 calc R . .
C37 C 0.0528(5) 1.2242(2) 1.1299(6) 0.083(2) Uani 1 1 d . . .
H37 H 0.0666 1.2367 1.2071 0.099 Uiso 1 1 calc R . .
C38 C 0.1316(4) 1.20326(19) 1.0885(5) 0.0701(18) Uani 1 1 d . . .
H38 H 0.1983 1.2018 1.1382 0.084 Uiso 1 1 calc R . .
C39 C 0.2219(3) 0.96736(15) 0.8634(4) 0.0424(13) Uani 1 1 d . . .
C40 C 0.1313(4) 0.95762(18) 0.7812(5) 0.0647(18) Uani 1 1 d . . .
H40 H 0.1042 0.9776 0.7208 0.078 Uiso 1 1 calc R . .
C41 C 0.0800(4) 0.9193(2) 0.7860(6) 0.081(2) Uani 1 1 d . . .
H41 H 0.0191 0.9134 0.7285 0.097 Uiso 1 1 calc R . .
C42 C 0.1171(5) 0.88978(19) 0.8743(6) 0.0753(18) Uani 1 1 d . . .
H42 H 0.0809 0.8640 0.8782 0.090 Uiso 1 1 calc R . .
C43 C 0.2075(5) 0.89805(18) 0.9566(5) 0.0770(19) Uani 1 1 d . . .
H43 H 0.2331 0.8777 1.0164 0.092 Uiso 1 1 calc R . .
C44 C 0.2614(4) 0.93628(18) 0.9526(5) 0.0612(16) Uani 1 1 d . . .
H44 H 0.3237 0.9415 1.0085 0.073 Uiso 1 1 calc R . .
C45 C 0.2654(3) 1.11978(14) 0.5629(4) 0.0377(12) Uani 1 1 d . . .
C46 C 0.3156(4) 1.12300(15) 0.4549(4) 0.0412(13) Uani 1 1 d . . .
C47 C 0.4188(4) 1.13612(18) 0.4680(5) 0.0613(17) Uani 1 1 d . . .
H47 H 0.4565 1.1437 0.5449 0.074 Uiso 1 1 calc R . .
C48 C 0.4671(5) 1.1381(2) 0.3687(5) 0.0722(19) Uani 1 1 d . . .
H48 H 0.5372 1.1468 0.3791 0.087 Uiso 1 1 calc R . .
C49 C 0.4131(5) 1.12769(18) 0.2573(5) 0.0654(17) Uani 1 1 d . . .
H49 H 0.4448 1.1304 0.1899 0.078 Uiso 1 1 calc R . .
C50 C 0.3134(5) 1.1133(2) 0.2428(5) 0.0742(19) Uani 1 1 d . . .
H50 H 0.2780 1.1048 0.1657 0.089 Uiso 1 1 calc R . .
C51 C 0.2624(5) 1.11100(18) 0.3395(5) 0.0662(17) Uani 1 1 d . . .
H51 H 0.1929 1.1015 0.3276 0.079 Uiso 1 1 calc R . .
C52 C 0.1484(4) 1.12491(16) 0.5513(4) 0.0436(13) Uani 1 1 d . . .
C53 C 0.0941(4) 1.15626(18) 0.4751(5) 0.0688(18) Uani 1 1 d . . .
H53 H 0.1299 1.1743 0.4307 0.083 Uiso 1 1 calc R . .
C54 C -0.0124(5) 1.1606(2) 0.4656(7) 0.095(2) Uani 1 1 d . . .
H54 H -0.0489 1.1816 0.4145 0.114 Uiso 1 1 calc R . .
C55 C -0.0659(5) 1.1340(2) 0.5310(7) 0.095(2) Uani 1 1 d . . .
H55 H -0.1382 1.1374 0.5252 0.114 Uiso 1 1 calc R . .
C56 C -0.0133(4) 1.1027(2) 0.6040(6) 0.0763(19) Uani 1 1 d . . .
H56 H -0.0501 1.0841 0.6461 0.092 Uiso 1 1 calc R . .
C57 C 0.0937(4) 1.09828(18) 0.6158(5) 0.0550(15) Uani 1 1 d . . .
H57 H 0.1296 1.0773 0.6675 0.066 Uiso 1 1 calc R . .

loop_
_atom_site_aniso_label
_atom_site_aniso_U_11
_atom_site_aniso_U_22
_atom_site_aniso_U_33
_atom_site_aniso_U_23
_atom_site_aniso_U_13
_atom_site_aniso_U_12
Ru1 0.03118(18) 0.0365(2) 0.0381(2) -0.0007(2) 0.00863(15) 0.0002(2)
O1 0.0405(16) 0.050(2) 0.0243(15) -0.0098(15) 0.0092(13) -0.0051(16)
N1 0.034(2) 0.038(2) 0.041(2) -0.0019(19) 0.0162(17) 0.0034(19)
N2 0.032(2) 0.035(2) 0.043(2) -0.0031(19) 0.0085(18) -0.0026(18)
N3 0.0307(19) 0.041(2) 0.040(2) -0.0017(19) 0.0063(17) 0.0041(19)
N4 0.0307(19) 0.037(2) 0.032(2) -0.0001(18) 0.0078(16) 0.0001(18)
N5 0.036(2) 0.039(2) 0.041(2) 0.0026(19) 0.0126(17) -0.0015(19)
C1 0.040(3) 0.034(3) 0.043(3) 0.000(2) 0.006(2) -0.001(2)
C2 0.050(3) 0.039(3) 0.060(3) -0.003(3) 0.022(3) 0.004(3)
C3 0.046(3) 0.035(3) 0.063(3) -0.003(3) 0.018(3) 0.007(3)
C4 0.040(3) 0.043(3) 0.049(3) 0.004(3) 0.010(2) 0.007(3)
C5 0.032(2) 0.047(3) 0.042(3) -0.005(2) 0.012(2) 0.002(2)
C6 0.029(2) 0.053(3) 0.043(3) -0.003(3) 0.009(2) -0.005(2)
C7 0.040(3) 0.061(4) 0.060(3) -0.004(3) 0.019(3) -0.005(3)
C8 0.026(2) 0.058(4) 0.072(4) 0.002(3) 0.010(2) -0.006(3)
C9 0.034(2) 0.052(3) 0.035(3) 0.005(2) 0.010(2) 0.000(3)
C10 0.033(3) 0.045(3) 0.052(3) 0.000(3) -0.001(2) -0.006(3)
C11 0.044(3) 0.039(3) 0.052(3) 0.002(3) 0.010(3) -0.005(2)
C12 0.056(3) 0.032(3) 0.063(4) 0.004(3) 0.019(3) -0.005(3)
C13 0.047(3) 0.031(3) 0.080(4) 0.004(3) 0.022(3) 0.002(3)
C14 0.040(3) 0.038(3) 0.050(3) -0.001(2) 0.010(2) 0.004(2)
C15 0.034(2) 0.038(3) 0.044(3) -0.001(2) 0.009(2) 0.000(2)
C16 0.034(2) 0.046(3) 0.033(2) 0.000(2) 0.011(2) 0.004(2)
C17 0.039(3) 0.043(3) 0.053(3) 0.000(2) 0.022(2) 0.003(2)
C18 0.038(3) 0.048(3) 0.064(3) 0.011(3) 0.024(2) 0.001(3)
C19 0.042(3) 0.036(3) 0.038(3) 0.000(2) 0.010(2) -0.004(2)
C20 0.037(3) 0.038(3) 0.039(3) 0.006(2) 0.008(2) -0.003(2)
C21 0.040(3) 0.050(3) 0.050(3) -0.001(3) 0.010(2) -0.006(3)
C22 0.058(3) 0.101(5) 0.058(4) -0.015(4) 0.006(3) 0.028(4)
C23 0.050(3) 0.116(6) 0.084(5) -0.017(4) 0.006(3) 0.034(4)
C24 0.052(3) 0.072(4) 0.094(5) -0.024(4) 0.034(3) 0.003(3)
C25 0.071(4) 0.143(7) 0.063(4) -0.017(4) 0.026(3) 0.019(5)
C26 0.061(4) 0.149(7) 0.045(4) -0.014(4) 0.011(3) 0.033(4)
C27 0.041(3) 0.047(3) 0.049(3) -0.002(3) 0.014(2) -0.003(3)
C28 0.055(3) 0.059(4) 0.075(4) 0.014(3) -0.004(3) -0.008(3)
C29 0.052(4) 0.069(4) 0.146(7) 0.002(5) 0.013(4) -0.022(4)
C30 0.079(4) 0.068(5) 0.145(7) 0.014(5) 0.064(4) -0.016(4)
C31 0.127(5) 0.070(4) 0.077(5) 0.021(4) 0.054(4) 0.007(5)
C32 0.091(4) 0.065(4) 0.057(4) 0.006(3) 0.019(3) -0.021(4)
C33 0.036(3) 0.044(3) 0.067(4) 0.003(3) 0.019(3) -0.001(3)
C34 0.051(3) 0.070(4) 0.081(4) -0.014(3) 0.012(3) 0.007(3)
C35 0.047(3) 0.078(5) 0.129(6) 0.006(4) 0.023(4) 0.024(3)
C36 0.086(4) 0.061(4) 0.130(6) 0.005(4) 0.060(4) 0.024(4)
C37 0.089(4) 0.078(5) 0.090(5) -0.020(4) 0.038(4) 0.015(4)
C38 0.059(3) 0.080(4) 0.073(4) -0.014(4) 0.016(3) 0.018(3)
C39 0.044(3) 0.035(3) 0.055(3) -0.001(2) 0.025(2) -0.002(2)
C40 0.041(3) 0.051(4) 0.098(5) 0.015(3) 0.004(3) -0.008(3)
C41 0.046(3) 0.056(4) 0.139(6) -0.007(4) 0.013(4) -0.011(3)
C42 0.085(4) 0.039(3) 0.119(5) -0.014(4) 0.061(4) -0.012(3)
C43 0.133(5) 0.045(4) 0.061(4) 0.002(3) 0.038(4) -0.016(4)
C44 0.074(4) 0.058(4) 0.051(3) 0.006(3) 0.010(3) -0.006(3)
C45 0.033(2) 0.038(3) 0.041(3) 0.003(2) 0.007(2) 0.000(2)
C46 0.046(3) 0.043(3) 0.034(3) 0.004(2) 0.006(2) -0.004(2)
C47 0.059(3) 0.083(4) 0.043(3) -0.002(3) 0.012(3) -0.014(3)
C48 0.069(4) 0.086(5) 0.067(4) 0.005(4) 0.028(3) -0.006(4)
C49 0.100(4) 0.053(4) 0.054(4) 0.008(3) 0.042(3) 0.008(4)
C50 0.101(5) 0.081(5) 0.038(3) -0.009(3) 0.009(3) 0.005(4)
C51 0.072(4) 0.072(4) 0.054(3) -0.003(3) 0.010(3) -0.018(4)
C52 0.036(3) 0.044(3) 0.047(3) -0.001(3) 0.000(2) -0.001(2)
C53 0.047(3) 0.063(4) 0.094(5) 0.027(4) 0.010(3) 0.003(3)
C54 0.065(4) 0.095(5) 0.122(6) 0.040(5) 0.014(4) 0.023(4)
C55 0.045(4) 0.120(6) 0.123(6) 0.031(5) 0.024(4) 0.023(4)
C56 0.044(3) 0.095(5) 0.090(5) 0.020(4) 0.014(3) 0.001(4)
C57 0.044(3) 0.069(4) 0.051(3) 0.010(3) 0.008(2) 0.005(3)

loop_
_atom_type_symbol
_atom_type_description
_atom_type_scat_dispersion_real
_atom_type_scat_dispersion_imag
_atom_type_scat_source
C C 0.0033 0.0016 'International Tables Vol C Tables 4.2.6.8 and 6.1.1.4'
H H 0.0000 0.0000 'International Tables Vol C Tables 4.2.6.8 and 6.1.1.4'
N N 0.0061 0.0033 'International Tables Vol C Tables 4.2.6.8 and 6.1.1.4'
O O 0.0106 0.0060 'International Tables Vol C Tables 4.2.6.8 and 6.1.1.4'
Ru Ru -1.2594 0.8363 'International Tables Vol C Tables 4.2.6.8 and 6.1.1.4'

loop_
_geom_angle_atom_site_label_1
_geom_angle_atom_site_label_2
_geom_angle_atom_site_label_3
_geom_angle
_geom_angle_site_symmetry_1
_geom_angle_site_symmetry_3
_geom_angle_publ_flag
N5 Ru1 O1 178.27(15) . . ?
N5 Ru1 N1 93.00(15) . . ?
O1 Ru1 N1 88.55(13) . . ?
N5 Ru1 N2 93.03(15) . . ?
O1 Ru1 N2 87.72(13) . . ?
N1 Ru1 N2 90.02(14) . . ?
N5 Ru1 N4 91.21(14) . . ?
O1 Ru1 N4 88.05(12) . . ?
N1 Ru1 N4 89.45(14) . . ?
N2 Ru1 N4 175.75(14) . . ?
N5 Ru1 N3 89.81(15) . . ?
O1 Ru1 N3 88.64(13) . . ?
N1 Ru1 N3 177.19(14) . . ?
N2 Ru1 N3 89.85(14) . . ?
N4 Ru1 N3 90.48(14) . . ?
Ru1 O1 H1 125.4 . . ?
C4 N1 C1 105.7(4) . . ?
C4 N1 Ru1 126.8(3) . . ?
C1 N1 Ru1 127.5(3) . . ?
C6 N2 C9 107.4(4) . . ?
C6 N2 Ru1 126.4(3) . . ?
C9 N2 Ru1 126.1(3) . . ?
C14 N3 C11 107.3(4) . . ?
C14 N3 Ru1 126.3(3) . . ?
C11 N3 Ru1 126.3(3) . . ?
C19 N4 C16 107.6(4) . . ?
C19 N4 Ru1 126.8(3) . . ?
C16 N4 Ru1 125.5(3) . . ?
C45 N5 Ru1 175.0(4) . . ?
N1 C1 C20 124.8(4) . . ?
N1 C1 C2 109.6(4) . . ?
C20 C1 C2 125.5(4) . . ?
C3 C2 C1 107.0(4) . . ?
C3 C2 H2 126.5 . . ?
C1 C2 H2 126.5 . . ?
C2 C3 C4 107.7(4) . . ?
C2 C3 H3 126.1 . . ?
C4 C3 H3 126.1 . . ?
N1 C4 C5 125.4(4) . . ?
N1 C4 C3 109.9(4) . . ?
C5 C4 C3 124.7(4) . . ?
C4 C5 C6 125.8(4) . . ?
C4 C5 C21 118.5(4) . . ?
C6 C5 C21 115.7(4) . . ?
N2 C6 C5 125.4(4) . . ?
N2 C6 C7 109.1(4) . . ?
C5 C6 C7 125.5(4) . . ?
C8 C7 C6 108.0(5) . . ?
C8 C7 H7 126.0 . . ?
C6 C7 H7 126.0 . . ?
C7 C8 C9 107.3(5) . . ?
C7 C8 H8 126.4 . . ?
C9 C8 H8 126.4 . . ?
N2 C9 C10 126.4(4) . . ?
N2 C9 C8 108.2(4) . . ?
C10 C9 C8 125.4(5) . . ?
C11 C10 C9 125.1(5) . . ?
C11 C10 C27 118.9(4) . . ?
C9 C10 C27 116.0(4) . . ?
N3 C11 C10 126.1(5) . . ?
N3 C11 C12 108.4(4) . . ?
C10 C11 C12 125.5(5) . . ?
C13 C12 C11 108.5(4) . . ?
C13 C12 H12 125.7 . . ?
C11 C12 H12 125.7 . . ?
C12 C13 C14 107.0(4) . . ?
C12 C13 H13 126.5 . . ?
C14 C13 H13 126.5 . . ?
N3 C14 C15 125.6(4) . . ?
N3 C14 C13 108.7(4) . . ?
C15 C14 C13 125.6(4) . . ?
C16 C15 C14 126.1(4) . . ?
C16 C15 C33 116.9(4) . . ?
C14 C15 C33 117.0(4) . . ?
N4 C16 C15 125.9(4) . . ?
N4 C16 C17 108.0(4) . . ?
C15 C16 C17 126.1(4) . . ?
C18 C17 C16 109.0(4) . . ?
C18 C17 H17 125.5 . . ?
C16 C17 H17 125.5 . . ?
C17 C18 C19 106.8(4) . . ?
C17 C18 H18 126.6 . . ?
C19 C18 H18 126.6 . . ?
N4 C19 C20 125.5(4) . . ?
N4 C19 C18 108.6(4) . . ?
C20 C19 C18 125.8(4) . . ?
C1 C20 C19 125.8(4) . . ?
C1 C20 C39 117.4(4) . . ?
C19 C20 C39 116.8(4) . . ?
C26 C21 C22 117.0(5) . . ?
C26 C21 C5 121.5(5) . . ?
C22 C21 C5 121.5(5) . . ?
C21 C22 C23 123.0(5) . . ?
C21 C22 H22 118.5 . . ?
C23 C22 H22 118.5 . . ?
C24 C23 C22 118.6(5) . . ?
C24 C23 H23 120.7 . . ?
C22 C23 H23 120.7 . . ?
C25 C24 C23 119.1(5) . . ?
C25 C24 H24 120.5 . . ?
C23 C24 H24 120.5 . . ?
C24 C25 C26 121.6(6) . . ?
C24 C25 H25 119.2 . . ?
C26 C25 H25 119.2 . . ?
C21 C26 C25 120.6(5) . . ?
C21 C26 H26 119.7 . . ?
C25 C26 H26 119.7 . . ?
C28 C27 C32 119.3(5) . . ?
C28 C27 C10 119.6(5) . . ?
C32 C27 C10 121.1(5) . . ?
C27 C28 C29 120.1(6) . . ?
C27 C28 H28 120.0 . . ?
C29 C28 H28 120.0 . . ?
C30 C29 C28 121.5(6) . . ?
C30 C29 H29 119.2 . . ?
C28 C29 H29 119.2 . . ?
C29 C30 C31 120.3(6) . . ?
C29 C30 H30 119.9 . . ?
C31 C30 H30 119.9 . . ?
C30 C31 C32 118.9(6) . . ?
C30 C31 H31 120.5 . . ?
C32 C31 H31 120.5 . . ?
C27 C32 C31 119.9(5) . . ?
C27 C32 H32 120.1 . . ?
C31 C32 H32 120.1 . . ?
C34 C33 C38 117.1(5) . . ?
C34 C33 C15 121.1(5) . . ?
C38 C33 C15 121.8(4) . . ?
C35 C34 C33 120.8(6) . . ?
C35 C34 H34 119.6 . . ?
C33 C34 H34 119.6 . . ?
C36 C35 C34 120.6(6) . . ?
C36 C35 H35 119.7 . . ?
C34 C35 H35 119.7 . . ?
C37 C36 C35 119.2(6) . . ?
C37 C36 H36 120.4 . . ?
C35 C36 H36 120.4 . . ?
C36 C37 C38 120.7(6) . . ?
C36 C37 H37 119.7 . . ?
C38 C37 H37 119.7 . . ?
C37 C38 C33 121.6(5) . . ?
C37 C38 H38 119.2 . . ?
C33 C38 H38 119.2 . . ?
C40 C39 C44 117.8(5) . . ?
C40 C39 C20 121.4(4) . . ?
C44 C39 C20 120.8(4) . . ?
C41 C40 C39 121.5(5) . . ?
C41 C40 H40 119.3 . . ?
C39 C40 H40 119.3 . . ?
C42 C41 C40 120.5(6) . . ?
C42 C41 H41 119.7 . . ?
C40 C41 H41 119.7 . . ?
C43 C42 C41 119.8(6) . . ?
C43 C42 H42 120.1 . . ?
C41 C42 H42 120.1 . . ?
C42 C43 C44 120.7(6) . . ?
C42 C43 H43 119.6 . . ?
C44 C43 H43 119.6 . . ?
C43 C44 C39 119.7(5) . . ?
C43 C44 H44 120.2 . . ?
C39 C44 H44 120.2 . . ?
N5 C45 C46 120.0(4) . . ?
N5 C45 C52 118.7(4) . . ?
C46 C45 C52 121.3(4) . . ?
C47 C46 C51 118.1(5) . . ?
C47 C46 C45 120.4(4) . . ?
C51 C46 C45 121.5(4) . . ?
C46 C47 C48 120.8(5) . . ?
C46 C47 H47 119.6 . . ?
C48 C47 H47 119.6 . . ?
C49 C48 C47 120.1(6) . . ?
C49 C48 H48 119.9 . . ?
C47 C48 H48 119.9 . . ?
C48 C49 C50 120.1(6) . . ?
C48 C49 H49 120.0 . . ?
C50 C49 H49 120.0 . . ?
C49 C50 C51 121.4(5) . . ?
C49 C50 H50 119.3 . . ?
C51 C50 H50 119.3 . . ?
C50 C51 C46 119.4(5) . . ?
C50 C51 H51 120.3 . . ?
C46 C51 H51 120.3 . . ?
C57 C52 C53 119.3(5) . . ?
C57 C52 C45 120.3(4) . . ?
C53 C52 C45 120.4(5) . . ?
C54 C53 C52 119.8(6) . . ?
C54 C53 H53 120.1 . . ?
C52 C53 H53 120.1 . . ?
C53 C54 C55 120.4(6) . . ?
C53 C54 H54 119.8 . . ?
C55 C54 H54 119.8 . . ?
C56 C55 C54 120.0(6) . . ?
C56 C55 H55 120.0 . . ?
C54 C55 H55 120.0 . . ?
C55 C56 C57 120.2(6) . . ?
C55 C56 H56 119.9 . . ?
C57 C56 H56 119.9 . . ?
C56 C57 C52 120.2(5) . . ?
C56 C57 H57 119.9 . . ?
C52 C57 H57 119.9 . . ?

loop_
_geom_bond_atom_site_label_1
_geom_bond_atom_site_label_2
_geom_bond_distance
_geom_bond_site_symmetry_2
_geom_bond_publ_flag
Ru1 N5 1.808(4) . ?
Ru1 O1 1.971(3) . ?
Ru1 N1 2.039(4) . ?
Ru1 N2 2.045(4) . ?
Ru1 N4 2.045(3) . ?
Ru1 N3 2.051(4) . ?
O1 H1 0.8685 . ?
N1 C4 1.373(5) . ?
N1 C1 1.383(5) . ?
N2 C6 1.371(6) . ?
N2 C9 1.373(6) . ?
N3 C14 1.366(5) . ?
N3 C11 1.372(6) . ?
N4 C19 1.374(5) . ?
N4 C16 1.388(5) . ?
N5 C45 1.274(5) . ?
C1 C20 1.392(6) . ?
C1 C2 1.436(6) . ?
C2 C3 1.341(6) . ?
C2 H2 0.9300 . ?
C3 C4 1.429(7) . ?
C3 H3 0.9300 . ?
C4 C5 1.392(6) . ?
C5 C6 1.408(6) . ?
C5 C21 1.503(6) . ?
C6 C7 1.424(6) . ?
C7 C8 1.341(7) . ?
C7 H7 0.9300 . ?
C8 C9 1.450(6) . ?
C8 H8 0.9300 . ?
C9 C10 1.399(6) . ?
C10 C11 1.388(6) . ?
C10 C27 1.509(7) . ?
C11 C12 1.430(6) . ?
C12 C13 1.328(6) . ?
C12 H12 0.9300 . ?
C13 C14 1.446(6) . ?
C13 H13 0.9300 . ?
C14 C15 1.399(6) . ?
C15 C16 1.391(6) . ?
C15 C33 1.500(6) . ?
C16 C17 1.435(6) . ?
C17 C18 1.341(6) . ?
C17 H17 0.9300 . ?
C18 C19 1.459(6) . ?
C18 H18 0.9300 . ?
C19 C20 1.401(6) . ?
C20 C39 1.506(6) . ?
C21 C26 1.347(7) . ?
C21 C22 1.355(6) . ?
C22 C23 1.370(7) . ?
C22 H22 0.9300 . ?
C23 C24 1.369(8) . ?
C23 H23 0.9300 . ?
C24 C25 1.324(7) . ?
C24 H24 0.9300 . ?
C25 C26 1.383(7) . ?
C25 H25 0.9300 . ?
C26 H26 0.9300 . ?
C27 C28 1.365(6) . ?
C27 C32 1.379(7) . ?
C28 C29 1.366(7) . ?
C28 H28 0.9300 . ?
C29 C30 1.339(9) . ?
C29 H29 0.9300 . ?
C30 C31 1.370(8) . ?
C30 H30 0.9300 . ?
C31 C32 1.400(8) . ?
C31 H31 0.9300 . ?
C32 H32 0.9300 . ?
C33 C34 1.381(6) . ?
C33 C38 1.392(7) . ?
C34 C35 1.380(7) . ?
C34 H34 0.9300 . ?
C35 C36 1.372(9) . ?
C35 H35 0.9300 . ?
C36 C37 1.359(8) . ?
C36 H36 0.9300 . ?
C37 C38 1.364(7) . ?
C37 H37 0.9300 . ?
C38 H38 0.9300 . ?
C39 C40 1.371(6) . ?
C39 C44 1.406(7) . ?
C40 C41 1.365(7) . ?
C40 H40 0.9300 . ?
C41 C42 1.360(8) . ?
C41 H41 0.9300 . ?
C42 C43 1.360(8) . ?
C42 H42 0.9300 . ?
C43 C44 1.379(7) . ?
C43 H43 0.9300 . ?
C44 H44 0.9300 . ?
C45 C46 1.484(6) . ?
C45 C52 1.501(6) . ?
C46 C47 1.374(6) . ?
C46 C51 1.386(6) . ?
C47 C48 1.380(7) . ?
C47 H47 0.9300 . ?
C48 C49 1.341(7) . ?
C48 H48 0.9300 . ?
C49 C50 1.344(8) . ?
C49 H49 0.9300 . ?
C50 C51 1.376(8) . ?
C50 H50 0.9300 . ?
C51 H51 0.9300 . ?
C52 C57 1.380(7) . ?
C52 C53 1.386(7) . ?
C53 C54 1.366(7) . ?
C53 H53 0.9300 . ?
C54 C55 1.377(9) . ?
C54 H54 0.9300 . ?
C55 C56 1.359(8) . ?
C55 H55 0.9300 . ?
C56 C57 1.372(7) . ?
C56 H56 0.9300 . ?
C57 H57 0.9300 . ?

loop_
_geom_torsion_atom_site_label_1
_geom_torsion_atom_site_label_2
_geom_torsion_atom_site_label_3
_geom_torsion_atom_site_label_4
_geom_torsion
_geom_torsion_site_symmetry_1
_geom_torsion_site_symmetry_2
_geom_torsion_site_symmetry_3
_geom_torsion_site_symmetry_4
_geom_torsion_publ_flag
N5 Ru1 N1 C4 89.3(4) . . . . ?
O1 Ru1 N1 C4 -91.4(4) . . . . ?
N2 Ru1 N1 C4 -3.7(4) . . . . ?
N4 Ru1 N1 C4 -179.5(4) . . . . ?
N3 Ru1 N1 C4 -91(3) . . . . ?
N5 Ru1 N1 C1 -89.2(4) . . . . ?
O1 Ru1 N1 C1 90.1(4) . . . . ?
N2 Ru1 N1 C1 177.8(4) . . . . ?
N4 Ru1 N1 C1 2.0(4) . . . . ?
N3 Ru1 N1 C1 91(3) . . . . ?
N5 Ru1 N2 C6 -89.2(4) . . . . ?
O1 Ru1 N2 C6 92.4(4) . . . . ?
N1 Ru1 N2 C6 3.8(4) . . . . ?
N4 Ru1 N2 C6 87(2) . . . . ?
N3 Ru1 N2 C6 -179.0(4) . . . . ?
N5 Ru1 N2 C9 86.9(4) . . . . ?
O1 Ru1 N2 C9 -91.5(4) . . . . ?
N1 Ru1 N2 C9 179.9(4) . . . . ?
N4 Ru1 N2 C9 -97(2) . . . . ?
N3 Ru1 N2 C9 -2.9(4) . . . . ?
N5 Ru1 N3 C14 87.8(4) . . . . ?
O1 Ru1 N3 C14 -91.4(4) . . . . ?
N1 Ru1 N3 C14 -92(3) . . . . ?
N2 Ru1 N3 C14 -179.1(4) . . . . ?
N4 Ru1 N3 C14 -3.4(4) . . . . ?
N5 Ru1 N3 C11 -88.7(4) . . . . ?
O1 Ru1 N3 C11 92.1(4) . . . . ?
N1 Ru1 N3 C11 92(3) . . . . ?
N2 Ru1 N3 C11 4.4(4) . . . . ?
N4 Ru1 N3 C11 -179.9(4) . . . . ?
N5 Ru1 N4 C19 90.4(4) . . . . ?
O1 Ru1 N4 C19 -91.2(3) . . . . ?
N1 Ru1 N4 C19 -2.6(3) . . . . ?
N2 Ru1 N4 C19 -85(2) . . . . ?
N3 Ru1 N4 C19 -179.8(3) . . . . ?
N5 Ru1 N4 C16 -86.5(3) . . . . ?
O1 Ru1 N4 C16 92.0(3) . . . . ?
N1 Ru1 N4 C16 -179.5(3) . . . . ?
N2 Ru1 N4 C16 98(2) . . . . ?
N3 Ru1 N4 C16 3.3(3) . . . . ?
O1 Ru1 N5 C45 10(8) . . . . ?
N1 Ru1 N5 C45 164(4) . . . . ?
N2 Ru1 N5 C45 -106(4) . . . . ?
N4 Ru1 N5 C45 74(4) . . . . ?
N3 Ru1 N5 C45 -16(4) . . . . ?
C4 N1 C1 C20 -178.3(4) . . . . ?
Ru1 N1 C1 C20 0.5(6) . . . . ?
C4 N1 C1 C2 -1.0(5) . . . . ?
Ru1 N1 C1 C2 177.8(3) . . . . ?
N1 C1 C2 C3 1.4(5) . . . . ?
C20 C1 C2 C3 178.6(4) . . . . ?
C1 C2 C3 C4 -1.2(5) . . . . ?
C1 N1 C4 C5 -179.3(4) . . . . ?
Ru1 N1 C4 C5 1.9(7) . . . . ?
C1 N1 C4 C3 0.3(5) . . . . ?
Ru1 N1 C4 C3 -178.5(3) . . . . ?
C2 C3 C4 N1 0.6(6) . . . . ?
C2 C3 C4 C5 -179.8(5) . . . . ?
N1 C4 C5 C6 1.4(8) . . . . ?
C3 C4 C5 C6 -178.1(4) . . . . ?
N1 C4 C5 C21 -179.1(4) . . . . ?
C3 C4 C5 C21 1.4(7) . . . . ?
C9 N2 C6 C5 -178.9(4) . . . . ?
Ru1 N2 C6 C5 -2.2(7) . . . . ?
C9 N2 C6 C7 -1.2(5) . . . . ?
Ru1 N2 C6 C7 175.5(3) . . . . ?
C4 C5 C6 N2 -1.3(8) . . . . ?
C21 C5 C6 N2 179.2(4) . . . . ?
C4 C5 C6 C7 -178.7(5) . . . . ?
C21 C5 C6 C7 1.8(7) . . . . ?
N2 C6 C7 C8 2.1(6) . . . . ?
C5 C6 C7 C8 179.9(5) . . . . ?
C6 C7 C8 C9 -2.1(6) . . . . ?
C6 N2 C9 C10 177.0(4) . . . . ?
Ru1 N2 C9 C10 0.3(6) . . . . ?
C6 N2 C9 C8 -0.1(5) . . . . ?
Ru1 N2 C9 C8 -176.8(3) . . . . ?
C7 C8 C9 N2 1.5(5) . . . . ?
C7 C8 C9 C10 -175.7(5) . . . . ?
N2 C9 C10 C11 2.3(8) . . . . ?
C8 C9 C10 C11 179.0(5) . . . . ?
N2 C9 C10 C27 -179.9(4) . . . . ?
C8 C9 C10 C27 -3.2(7) . . . . ?
C14 N3 C11 C10 179.5(5) . . . . ?
Ru1 N3 C11 C10 -3.5(7) . . . . ?
C14 N3 C11 C12 -1.3(5) . . . . ?
Ru1 N3 C11 C12 175.7(3) . . . . ?
C9 C10 C11 N3 -0.6(8) . . . . ?
C27 C10 C11 N3 -178.3(4) . . . . ?
C9 C10 C11 C12 -179.7(5) . . . . ?
C27 C10 C11 C12 2.6(7) . . . . ?
N3 C11 C12 C13 1.7(6) . . . . ?
C10 C11 C12 C13 -179.1(5) . . . . ?
C11 C12 C13 C14 -1.3(6) . . . . ?
C11 N3 C14 C15 179.8(4) . . . . ?
Ru1 N3 C14 C15 2.8(7) . . . . ?
C11 N3 C14 C13 0.5(5) . . . . ?
Ru1 N3 C14 C13 -176.5(3) . . . . ?
C12 C13 C14 N3 0.5(6) . . . . ?
C12 C13 C14 C15 -178.8(5) . . . . ?
N3 C14 C15 C16 -0.8(8) . . . . ?
C13 C14 C15 C16 178.3(5) . . . . ?
N3 C14 C15 C33 178.8(4) . . . . ?
C13 C14 C15 C33 -2.0(7) . . . . ?
C19 N4 C16 C15 179.9(4) . . . . ?
Ru1 N4 C16 C15 -2.8(6) . . . . ?
C19 N4 C16 C17 1.1(5) . . . . ?
Ru1 N4 C16 C17 178.5(3) . . . . ?
C14 C15 C16 N4 0.9(7) . . . . ?
C33 C15 C16 N4 -178.8(4) . . . . ?
C14 C15 C16 C17 179.3(4) . . . . ?
C33 C15 C16 C17 -0.4(7) . . . . ?
N4 C16 C17 C18 -0.7(5) . . . . ?
C15 C16 C17 C18 -179.4(4) . . . . ?
C16 C17 C18 C19 0.0(5) . . . . ?
C16 N4 C19 C20 178.1(4) . . . . ?
Ru1 N4 C19 C20 0.8(6) . . . . ?
C16 N4 C19 C18 -1.2(5) . . . . ?
Ru1 N4 C19 C18 -178.5(3) . . . . ?
C17 C18 C19 N4 0.7(5) . . . . ?
C17 C18 C19 C20 -178.5(4) . . . . ?
N1 C1 C20 C19 -3.6(8) . . . . ?
C2 C1 C20 C19 179.5(4) . . . . ?
N1 C1 C20 C39 174.9(4) . . . . ?
C2 C1 C20 C39 -1.9(7) . . . . ?
N4 C19 C20 C1 3.0(7) . . . . ?
C18 C19 C20 C1 -177.9(4) . . . . ?
N4 C19 C20 C39 -175.6(4) . . . . ?
C18 C19 C20 C39 3.6(7) . . . . ?
C4 C5 C21 C26 86.9(7) . . . . ?
C6 C5 C21 C26 -93.5(6) . . . . ?
C4 C5 C21 C22 -91.7(6) . . . . ?
C6 C5 C21 C22 87.8(6) . . . . ?
C26 C21 C22 C23 3.3(9) . . . . ?
C5 C21 C22 C23 -178.0(6) . . . . ?
C21 C22 C23 C24 -2.5(10) . . . . ?
C22 C23 C24 C25 1.7(10) . . . . ?
C23 C24 C25 C26 -1.9(11) . . . . ?
C22 C21 C26 C25 -3.4(10) . . . . ?
C5 C21 C26 C25 177.9(6) . . . . ?
C24 C25 C26 C21 2.9(11) . . . . ?
C11 C10 C27 C28 96.3(6) . . . . ?
C9 C10 C27 C28 -81.7(6) . . . . ?
C11 C10 C27 C32 -86.4(6) . . . . ?
C9 C10 C27 C32 95.6(6) . . . . ?
C32 C27 C28 C29 -2.0(8) . . . . ?
C10 C27 C28 C29 175.4(5) . . . . ?
C27 C28 C29 C30 0.1(10) . . . . ?
C28 C29 C30 C31 2.2(11) . . . . ?
C29 C30 C31 C32 -2.5(10) . . . . ?
C28 C27 C32 C31 1.5(9) . . . . ?
C10 C27 C32 C31 -175.8(5) . . . . ?
C30 C31 C32 C27 0.7(9) . . . . ?
C16 C15 C33 C34 -72.8(6) . . . . ?
C14 C15 C33 C34 107.4(6) . . . . ?
C16 C15 C33 C38 108.0(6) . . . . ?
C14 C15 C33 C38 -71.7(6) . . . . ?
C38 C33 C34 C35 -1.5(8) . . . . ?
C15 C33 C34 C35 179.3(5) . . . . ?
C33 C34 C35 C36 0.8(10) . . . . ?
C34 C35 C36 C37 0.3(10) . . . . ?
C35 C36 C37 C38 -0.6(10) . . . . ?
C36 C37 C38 C33 -0.2(10) . . . . ?
C34 C33 C38 C37 1.2(9) . . . . ?
C15 C33 C38 C37 -179.6(5) . . . . ?
C1 C20 C39 C40 -107.5(5) . . . . ?
C19 C20 C39 C40 71.1(6) . . . . ?
C1 C20 C39 C44 71.3(6) . . . . ?
C19 C20 C39 C44 -110.1(5) . . . . ?
C44 C39 C40 C41 0.7(8) . . . . ?
C20 C39 C40 C41 179.6(5) . . . . ?
C39 C40 C41 C42 0.8(9) . . . . ?
C40 C41 C42 C43 -1.5(10) . . . . ?
C41 C42 C43 C44 0.6(9) . . . . ?
C42 C43 C44 C39 0.9(9) . . . . ?
C40 C39 C44 C43 -1.6(8) . . . . ?
C20 C39 C44 C43 179.6(5) . . . . ?
Ru1 N5 C45 C46 124(4) . . . . ?
Ru1 N5 C45 C52 -56(4) . . . . ?
N5 C45 C46 C47 -26.6(7) . . . . ?
C52 C45 C46 C47 152.8(5) . . . . ?
N5 C45 C46 C51 150.2(5) . . . . ?
C52 C45 C46 C51 -30.3(7) . . . . ?
C51 C46 C47 C48 1.4(8) . . . . ?
C45 C46 C47 C48 178.3(5) . . . . ?
C46 C47 C48 C49 0.7(9) . . . . ?
C47 C48 C49 C50 -3.0(9) . . . . ?
C48 C49 C50 C51 3.2(10) . . . . ?
C49 C50 C51 C46 -1.1(9) . . . . ?
C47 C46 C51 C50 -1.2(8) . . . . ?
C45 C46 C51 C50 -178.1(5) . . . . ?
N5 C45 C52 C57 -41.6(7) . . . . ?
C46 C45 C52 C57 139.0(5) . . . . ?
N5 C45 C52 C53 138.8(5) . . . . ?
C46 C45 C52 C53 -40.6(7) . . . . ?
C57 C52 C53 C54 0.4(9) . . . . ?
C45 C52 C53 C54 -179.9(5) . . . . ?
C52 C53 C54 C55 -0.1(11) . . . . ?
C53 C54 C55 C56 -1.2(12) . . . . ?
C54 C55 C56 C57 2.0(11) . . . . ?
C55 C56 C57 C52 -1.7(10) . . . . ?
C53 C52 C57 C56 0.4(8) . . . . ?
C45 C52 C57 C56 -179.2(5) . . . . ?
